data_4080833
loop_
_publ_author_name
'Khiri-Meribout, Naima'
'Bertrand, Etienne'
'Bayardon, J\'er\^ome'
'Eymin, Marie-Jo\"elle'
'Rousselin, Yoann'
'Cattey, H\'el\`ene'
'Fortin, Daniel'
'Harvey, Pierre D.'
'Jug\'e, Sylvain'

_publ_section_title
;
 P-Chirogenic Phosphines Supported by Calix[4]arene: New Insight into
 Palladium-Catalyzed Asymmetric Allylic Substitution
;
_journal_issue 9
_journal_name_full Organometallics
_journal_page_first 2827
_journal_paper_doi 10.1021/om400229p
_journal_volume 32
_journal_year 2013
_chemical_absolute_configuration ad
_chemical_formula_moiety 'C56 H64 B Fe O4 P'
_chemical_formula_sum 'C56 H64 B Fe O4 P'
_chemical_formula_weight 898.70
_space_group_IT_number 4
_symmetry_cell_setting monoclinic
_symmetry_space_group_name_Hall 'P 2yb'
_symmetry_space_group_name_H-M 'P 1 21 1'
_atom_sites_solution_hydrogens geom
_atom_sites_solution_primary direct
_atom_sites_solution_secondary difmap
_audit_creation_method SHELXL-97
_audit_update_record
;
2010-11-30 # Formatted by publCIF
;
_cell_angle_alpha 90.00
_cell_angle_beta 98.527(2)
_cell_angle_gamma 90.00
_cell_formula_units_Z 2
_cell_length_a 9.5379(4)
_cell_length_b 14.2348(5)
_cell_length_c 18.0710(8)
_cell_measurement_reflns_used 5200
_cell_measurement_temperature 115(2)
_cell_measurement_theta_max 27.485
_cell_measurement_theta_min 0.998
_cell_volume 2426.38(17)
_computing_cell_refinement 'HKL Scalepack (Otwinowski & Minor 1997)'
_computing_data_collection 'Collect (Bruker AXS BV, 1997-2004)'
_computing_data_reduction 'HKL Denzo and Scalepack (Otwinowski & Minor 1997)'
_computing_molecular_graphics 'ORTEP3 (Farrugia,1997)'
_computing_publication_material 'WinGX publication routines (Farrugia, 1999)'
_computing_structure_refinement 'SHELXL-97 (Sheldrick, 1997)'
_computing_structure_solution 'SIR92 (Altomare et al., 1993)'
_diffrn_ambient_temperature 115(2)
_diffrn_measured_fraction_theta_full 0.989
_diffrn_measured_fraction_theta_max 0.989
_diffrn_measurement_device_type 'Nonius Kappa APEX-II'
_diffrn_measurement_method 'CCD rotation images, thick slices'
_diffrn_radiation_monochromator graphite
_diffrn_radiation_source 'fine-focus sealed tube'
_diffrn_radiation_type MoK\a
_diffrn_radiation_wavelength 0.71073
_diffrn_reflns_av_R_equivalents 0.0000
_diffrn_reflns_av_sigmaI/netI 0.0450
_diffrn_reflns_limit_h_max 12
_diffrn_reflns_limit_h_min -12
_diffrn_reflns_limit_k_max 16
_diffrn_reflns_limit_k_min -18
_diffrn_reflns_limit_l_max 23
_diffrn_reflns_limit_l_min -23
_diffrn_reflns_number 10485
_diffrn_reflns_theta_full 27.48
_diffrn_reflns_theta_max 27.48
_diffrn_reflns_theta_min 1.83
_exptl_absorpt_coefficient_mu 0.389
_exptl_absorpt_correction_type none
_exptl_crystal_colour orange
_exptl_crystal_density_diffrn 1.230
_exptl_crystal_density_method 'not measured'
_exptl_crystal_description Prism
_exptl_crystal_F_000 956
_exptl_crystal_size_max 0.15
_exptl_crystal_size_mid 0.15
_exptl_crystal_size_min 0.12
_refine_diff_density_max 0.553
_refine_diff_density_min -0.565
_refine_diff_density_rms 0.080
_refine_ls_abs_structure_details 'Flack H D (1983), Acta Cryst. A39, 876-881'
_refine_ls_abs_structure_Flack 0.06(3)
_refine_ls_extinction_method none
_refine_ls_goodness_of_fit_ref 1.110
_refine_ls_hydrogen_treatment noref
_refine_ls_matrix_type full
_refine_ls_number_constraints 10
_refine_ls_number_parameters 545
_refine_ls_number_reflns 10485
_refine_ls_number_restraints 14
_refine_ls_restrained_S_all 1.113
_refine_ls_R_factor_all 0.1054
_refine_ls_R_factor_gt 0.0827
_refine_ls_shift/su_max 0.001
_refine_ls_shift/su_mean 0.000
_refine_ls_structure_factor_coef Fsqd
_refine_ls_weighting_details 'calc w=1/[\s^2^(Fo^2^)+(0.0405P)^2^+7.3237P] where P=(Fo^2^+2Fc^2^)/3'
_refine_ls_weighting_scheme calc
_refine_ls_wR_factor_gt 0.1705
_refine_ls_wR_factor_ref 0.1899
_reflns_number_gt 8801
_reflns_number_total 10485
_reflns_threshold_expression >2sigma(I)
_cod_data_source_file om400229p_si_002.cif
_cod_data_source_block 09kn250
_cod_original_sg_symbol_H-M 'P 21'
_cod_database_code 4080833

loop_
_symmetry_equiv_pos_as_xyz
'x, y, z'
'-x, y+1/2, -z'

loop_
_atom_site_label
_atom_site_type_symbol
_atom_site_fract_x
_atom_site_fract_y
_atom_site_fract_z
_atom_site_U_iso_or_equiv
_atom_site_adp_type
_atom_site_occupancy
_atom_site_symmetry_multiplicity
_atom_site_calc_flag
_atom_site_refinement_flags
_atom_site_disorder_assembly
_atom_site_disorder_group
C1 C -0.0439(5) 0.1162(5) 0.0555(2) 0.0338(10) Uani 1 1 d . . .
C2 C 0.0019(6) 0.0331(4) 0.0929(3) 0.0343(13) Uani 1 1 d . . .
H2 H -0.0306 -0.0256 0.0719 0.041 Uiso 1 1 calc R . .
C3 C 0.0938(6) 0.0345(4) 0.1599(3) 0.0297(12) Uani 1 1 d . . .
C4 C 0.1412(5) 0.1234(4) 0.1888(2) 0.0281(9) Uani 1 1 d . A .
C5 C 0.0889(6) 0.2062(4) 0.1563(3) 0.0309(12) Uani 1 1 d . . .
C6 C -0.0033(6) 0.2026(4) 0.0887(3) 0.0324(12) Uani 1 1 d . . .
H6 H -0.0385 0.2592 0.0651 0.039 Uiso 1 1 calc R . .
C7 C 0.1285(7) 0.2987(4) 0.1963(3) 0.0306(12) Uani 1 1 d . . .
H7A H 0.2329 0.3058 0.2043 0.037 Uiso 1 1 calc R . .
H7B H 0.0877 0.3514 0.1644 0.037 Uiso 1 1 calc R . .
C8 C 0.0747(6) 0.3035(4) 0.2714(3) 0.0306(12) Uani 1 1 d . . .
C9 C -0.0667(7) 0.2866(4) 0.2763(3) 0.0360(13) Uani 1 1 d . . .
H9 H -0.1316 0.2765 0.2318 0.043 Uiso 1 1 calc R . .
C10 C -0.1154(7) 0.2842(4) 0.3446(3) 0.0372(13) Uani 1 1 d . . .
H10 H -0.2133 0.2750 0.3470 0.045 Uiso 1 1 calc R . .
C11 C -0.0187(6) 0.2956(4) 0.4100(3) 0.0331(12) Uani 1 1 d . . .
H11 H -0.0514 0.2916 0.4570 0.040 Uiso 1 1 calc R . .
C12 C 0.1241(6) 0.3125(3) 0.4078(3) 0.0289(11) Uani 1 1 d . . .
C13 C 0.1682(6) 0.3185(3) 0.3384(3) 0.0271(11) Uani 1 1 d . . .
C14 C 0.2272(6) 0.3169(4) 0.4806(3) 0.0311(11) Uani 1 1 d . . .
H14A H 0.3253 0.3238 0.4696 0.037 Uiso 1 1 calc R . .
H14B H 0.2051 0.3720 0.5103 0.037 Uiso 1 1 calc R . .
C15 C 0.2147(6) 0.2275(4) 0.5247(3) 0.0284(10) Uani 1 1 d . . .
C16 C 0.1413(6) 0.2268(4) 0.5865(3) 0.0362(12) Uani 1 1 d . . .
H16 H 0.1113 0.2843 0.6058 0.043 Uiso 1 1 calc R . .
C17 C 0.1124(6) 0.1426(4) 0.6197(3) 0.0375(12) Uani 1 1 d . . .
H17 H 0.0684 0.1433 0.6635 0.045 Uiso 1 1 calc R . .
C18 C 0.1465(6) 0.0583(4) 0.5901(3) 0.0341(12) Uani 1 1 d . . .
H18 H 0.1206 0.0011 0.6117 0.041 Uiso 1 1 calc R . .
C19 C 0.2196(6) 0.0561(4) 0.5280(3) 0.0299(11) Uani 1 1 d . . .
C20 C 0.2581(5) 0.1416(4) 0.4994(3) 0.0300(11) Uani 1 1 d . . .
C21 C 0.2400(6) -0.0349(4) 0.4875(3) 0.0300(11) Uani 1 1 d . . .
H21A H 0.2248 -0.0889 0.5199 0.036 Uiso 1 1 calc R . .
H21B H 0.3380 -0.0384 0.4758 0.036 Uiso 1 1 calc R . .
C22 C 0.1351(6) -0.0392(3) 0.4157(3) 0.0288(11) Uani 1 1 d . . .
C23 C -0.0061(6) -0.0202(4) 0.4173(3) 0.0327(11) Uani 1 1 d . . .
H23 H -0.0372 -0.0079 0.4639 0.039 Uiso 1 1 calc R . .
C24 C -0.1036(6) -0.0187(4) 0.3524(3) 0.0344(12) Uani 1 1 d . . .
H24 H -0.2011 -0.0083 0.3550 0.041 Uiso 1 1 calc R . .
C25 C -0.0588(6) -0.0324(4) 0.2837(3) 0.0335(12) Uani 1 1 d . . .
H25 H -0.1255 -0.0299 0.2392 0.040 Uiso 1 1 calc R . .
C26 C 0.0836(6) -0.0500(3) 0.2796(3) 0.0282(11) Uani 1 1 d . . .
C27 C 0.1781(6) -0.0549(3) 0.3460(3) 0.0262(10) Uani 1 1 d . . .
C28 C 0.1327(7) -0.0553(4) 0.2037(3) 0.0325(12) Uani 1 1 d . . .
H28A H 0.0876 -0.1097 0.1755 0.039 Uiso 1 1 calc R . .
H28B H 0.2367 -0.0644 0.2104 0.039 Uiso 1 1 calc R . .
C29A C 0.3752(12) 0.0967(10) 0.2481(9) 0.0534(16) Uani 0.50 1 d PD A 1
H29A H 0.3720 0.0433 0.2127 0.064 Uiso 0.50 1 calc PR A 1
H29B H 0.4234 0.0752 0.2975 0.064 Uiso 0.50 1 calc PR A 1
C30A C 0.4553(13) 0.1751(10) 0.2212(8) 0.0534(16) Uani 0.50 1 d PD A 1
H30A H 0.4655 0.2237 0.2608 0.064 Uiso 0.50 1 calc PR A 1
H30B H 0.3946 0.2024 0.1773 0.064 Uiso 0.50 1 calc PR A 1
C31A C 0.6043(13) 0.1603(12) 0.1984(8) 0.0534(16) Uani 0.50 1 d PD A 1
H31A H 0.6383 0.2197 0.1802 0.080 Uiso 0.50 1 calc PR A 1
H31B H 0.5986 0.1129 0.1588 0.080 Uiso 0.50 1 calc PR A 1
H31C H 0.6703 0.1390 0.2420 0.080 Uiso 0.50 1 calc PR A 1
C33A C 0.4846(14) 0.4607(10) 0.3233(10) 0.0554(14) Uani 0.50 1 d PD B 1
H33A H 0.5228 0.4258 0.2833 0.067 Uiso 0.50 1 calc PR B 1
H33B H 0.5427 0.4460 0.3720 0.067 Uiso 0.50 1 calc PR B 1
C34A C 0.4836(17) 0.5691(9) 0.3077(8) 0.0554(14) Uani 0.50 1 d PD B 1
H34A H 0.5810 0.5910 0.3074 0.083 Uiso 0.50 1 calc PR B 1
H34B H 0.4426 0.6021 0.3471 0.083 Uiso 0.50 1 calc PR B 1
H34C H 0.4267 0.5820 0.2591 0.083 Uiso 0.50 1 calc PR B 1
C42A C -0.3390(15) -0.0028(11) 0.0310(8) 0.0501(9) Uani 0.50 1 d P C 1
H42A H -0.3038 0.0279 0.0767 0.060 Uiso 0.50 1 calc PR C 1
C43A C -0.4474(15) -0.0711(11) 0.0331(9) 0.0501(9) Uani 0.50 1 d P C 1
H43A H -0.4866 -0.0834 0.0775 0.060 Uiso 0.50 1 calc PR C 1
C44A C -0.4920(17) -0.1181(12) -0.0326(8) 0.0501(9) Uani 0.50 1 d P C 1
H44A H -0.5643 -0.1640 -0.0326 0.060 Uiso 0.50 1 calc PR C 1
C45A C -0.4395(16) -0.1033(11) -0.0979(8) 0.0501(9) Uani 0.50 1 d P C 1
H45A H -0.4748 -0.1369 -0.1421 0.060 Uiso 0.50 1 calc PR C 1
C46A C -0.3307(19) -0.0361(14) -0.0970(9) 0.0501(9) Uani 0.50 1 d P C 1
H46A H -0.2869 -0.0275 -0.1405 0.060 Uiso 0.50 1 calc PR C 1
C29B C 0.3812(12) 0.1328(13) 0.2559(8) 0.0534(16) Uani 0.50 1 d PD A 2
H29C H 0.4233 0.0751 0.2804 0.064 Uiso 0.50 1 calc PR A 2
H29D H 0.4136 0.1857 0.2897 0.064 Uiso 0.50 1 calc PR A 2
C30B C 0.4454(12) 0.1459(11) 0.1883(7) 0.0534(16) Uani 0.50 1 d PD A 2
H30C H 0.4240 0.2088 0.1660 0.064 Uiso 0.50 1 calc PR A 2
H30D H 0.4148 0.0969 0.1505 0.064 Uiso 0.50 1 calc PR A 2
C31B C 0.6143(12) 0.1353(13) 0.2233(7) 0.0534(16) Uani 0.50 1 d PD A 2
H31D H 0.6717 0.1371 0.1826 0.080 Uiso 0.50 1 calc PR A 2
H31E H 0.6295 0.0753 0.2499 0.080 Uiso 0.50 1 calc PR A 2
H31F H 0.6421 0.1870 0.2581 0.080 Uiso 0.50 1 calc PR A 2
C33B C 0.4844(14) 0.4387(10) 0.3079(10) 0.0554(14) Uani 0.50 1 d PD B 2
H33C H 0.4942 0.3944 0.2668 0.067 Uiso 0.50 1 calc PR B 2
H33D H 0.5497 0.4184 0.3527 0.067 Uiso 0.50 1 calc PR B 2
C34B C 0.5257(17) 0.5396(10) 0.2851(8) 0.0554(14) Uani 0.50 1 d PD B 2
H34D H 0.6243 0.5396 0.2757 0.083 Uiso 0.50 1 calc PR B 2
H34E H 0.5155 0.5836 0.3256 0.083 Uiso 0.50 1 calc PR B 2
H34F H 0.4634 0.5588 0.2396 0.083 Uiso 0.50 1 calc PR B 2
C42B C -0.3644(14) 0.0396(11) 0.0278(8) 0.0501(9) Uani 0.50 1 d P C 2
H42B H -0.3466 0.0935 0.0587 0.060 Uiso 0.50 1 calc PR C 2
C43B C -0.4734(15) -0.0237(11) 0.0386(8) 0.0501(9) Uani 0.50 1 d P C 2
H43B H -0.5267 -0.0147 0.0785 0.060 Uiso 0.50 1 calc PR C 2
C44B C -0.5010(18) -0.0973(11) -0.0086(9) 0.0501(9) Uani 0.50 1 d P C 2
H44B H -0.5729 -0.1414 -0.0020 0.060 Uiso 0.50 1 calc PR C 2
C45B C -0.4234(16) -0.1071(11) -0.0660(8) 0.0501(9) Uani 0.50 1 d P C 2
H45B H -0.4435 -0.1580 -0.0999 0.060 Uiso 0.50 1 calc PR C 2
C46B C -0.3175(19) -0.0457(14) -0.0761(9) 0.0501(9) Uani 0.50 1 d P C 2
H46B H -0.2690 -0.0527 -0.1180 0.060 Uiso 0.50 1 calc PR C 2
C32 C 0.3338(8) 0.4364(5) 0.3244(4) 0.0554(14) Uani 1 1 d D . .
H32A H 0.2992 0.4716 0.3654 0.067 Uiso 1 1 calc R B 1
H32B H 0.2774 0.4569 0.2767 0.067 Uiso 1 1 calc R B 1
C35 C 0.4770(7) 0.1687(5) 0.4558(3) 0.0493(16) Uani 1 1 d . . .
H35A H 0.4857 0.2173 0.4955 0.059 Uiso 1 1 calc R . .
H35B H 0.5088 0.1968 0.4110 0.059 Uiso 1 1 calc R . .
C36 C 0.5699(7) 0.0878(5) 0.4817(4) 0.0518(17) Uani 1 1 d . . .
H36A H 0.5628 0.0394 0.4420 0.062 Uiso 1 1 calc R . .
H36B H 0.5388 0.0594 0.5266 0.062 Uiso 1 1 calc R . .
C37 C 0.7266(6) 0.1220(7) 0.5009(4) 0.0645(19) Uani 1 1 d . . .
H37A H 0.7878 0.0685 0.5178 0.097 Uiso 1 1 calc R . .
H37B H 0.7333 0.1692 0.5408 0.097 Uiso 1 1 calc R . .
H37C H 0.7570 0.1498 0.4563 0.097 Uiso 1 1 calc R . .
C38 C 0.3550(8) -0.1702(5) 0.3418(4) 0.0573(19) Uani 1 1 d . . .
H38A H 0.2987 -0.2011 0.2981 0.069 Uiso 1 1 calc R . .
H38B H 0.3337 -0.2013 0.3879 0.069 Uiso 1 1 calc R . .
C39 C 0.5104(8) -0.1771(6) 0.3369(5) 0.071(2) Uani 1 1 d . . .
H39A H 0.5397 -0.2438 0.3427 0.086 Uiso 1 1 calc R . .
H39B H 0.5640 -0.1416 0.3790 0.086 Uiso 1 1 calc R . .
C40 C 0.5493(8) -0.1404(7) 0.2648(5) 0.081(3) Uani 1 1 d . . .
H40A H 0.6520 -0.1457 0.2657 0.121 Uiso 1 1 calc R . .
H40B H 0.5210 -0.0743 0.2586 0.121 Uiso 1 1 calc R . .
H40C H 0.5003 -0.1772 0.2229 0.121 Uiso 1 1 calc R . .
C41 C -0.2827(7) 0.0219(5) -0.0289(4) 0.0501(9) Uani 1 1 d . . .
C47 C -0.0303(6) 0.0564(4) -0.0949(3) 0.0351(12) Uani 1 1 d . . .
C48 C 0.0869(6) -0.0058(4) -0.0731(3) 0.0361(12) Uani 1 1 d . C .
H48 H 0.1179 -0.0285 -0.0240 0.043 Uiso 1 1 calc R . .
C49 C 0.1485(7) -0.0274(4) -0.1381(3) 0.0421(14) Uani 1 1 d . . .
H49 H 0.2292 -0.0661 -0.1396 0.051 Uiso 1 1 calc R C .
C50 C 0.0691(7) 0.0185(4) -0.2000(3) 0.0446(15) Uani 1 1 d . C .
H50 H 0.0868 0.0150 -0.2503 0.054 Uiso 1 1 calc R . .
C51 C -0.0410(7) 0.0705(4) -0.1748(3) 0.0403(13) Uani 1 1 d . C .
H51 H -0.1096 0.1079 -0.2049 0.048 Uiso 1 1 calc R . .
C52 C 0.2926(9) 0.1809(6) -0.0418(5) 0.072(2) Uani 1 1 d . . .
H52 H 0.3186 0.1636 0.0091 0.086 Uiso 1 1 calc R C .
C53 C 0.1801(9) 0.2427(5) -0.0715(5) 0.062(2) Uani 1 1 d . C .
H53 H 0.1163 0.2733 -0.0438 0.075 Uiso 1 1 calc R . .
C54 C 0.1805(9) 0.2503(5) -0.1484(5) 0.067(2) Uani 1 1 d . . .
H54 H 0.1173 0.2877 -0.1817 0.081 Uiso 1 1 calc R C .
C55 C 0.2903(8) 0.1931(6) -0.1688(6) 0.070(2) Uani 1 1 d . C .
H55 H 0.3135 0.1853 -0.2178 0.084 Uiso 1 1 calc R . .
C56 C 0.3583(8) 0.1503(6) -0.1034(6) 0.075(2) Uani 1 1 d . C .
H56 H 0.4357 0.1078 -0.1006 0.090 Uiso 1 1 calc R . .
B1 B -0.2308(8) 0.2259(6) -0.0732(4) 0.0474(17) Uani 1 1 d . . .
H1A H -0.2841 0.2162 -0.1233 0.071 Uiso 1 1 calc R C .
H1B H -0.1564 0.2728 -0.0756 0.071 Uiso 1 1 calc R . .
H1C H -0.2951 0.2480 -0.0394 0.071 Uiso 1 1 calc R . .
Fe1 Fe 0.15119(8) 0.11435(6) -0.12056(4) 0.0385(2) Uani 1 1 d . C .
O1 O 0.3209(4) -0.0721(3) 0.3430(2) 0.0332(9) Uani 1 1 d . . .
O2 O 0.2361(3) 0.1258(3) 0.25418(17) 0.0355(8) Uani 1 1 d D . .
O3 O 0.3098(4) 0.3379(3) 0.3345(2) 0.0332(8) Uani 1 1 d . B .
O4 O 0.3305(4) 0.1407(2) 0.43779(17) 0.0317(8) Uani 1 1 d . . .
P1 P -0.14637(13) 0.11007(12) -0.03661(6) 0.0350(3) Uani 1 1 d . C .

loop_
_atom_site_aniso_label
_atom_site_aniso_U_11
_atom_site_aniso_U_22
_atom_site_aniso_U_33
_atom_site_aniso_U_23
_atom_site_aniso_U_13
_atom_site_aniso_U_12
C1 0.035(2) 0.041(3) 0.025(2) 0.002(3) 0.0053(17) 0.001(3)
C2 0.043(4) 0.038(3) 0.022(3) -0.003(2) 0.004(2) -0.001(2)
C3 0.036(3) 0.035(3) 0.020(2) -0.005(2) 0.008(2) 0.001(2)
C4 0.030(2) 0.032(3) 0.0233(19) -0.005(2) 0.0058(16) -0.002(2)
C5 0.036(3) 0.030(3) 0.028(3) 0.000(2) 0.010(2) -0.001(2)
C6 0.035(3) 0.037(3) 0.026(3) 0.002(2) 0.008(2) 0.005(2)
C7 0.041(3) 0.027(3) 0.024(2) 0.000(2) 0.008(2) 0.003(2)
C8 0.041(3) 0.022(2) 0.029(3) 0.002(2) 0.005(2) 0.005(2)
C9 0.045(4) 0.035(3) 0.028(3) 0.000(2) 0.005(2) -0.004(2)
C10 0.032(3) 0.039(3) 0.042(3) 0.006(2) 0.007(2) 0.005(2)
C11 0.043(3) 0.025(3) 0.033(3) 0.002(2) 0.014(2) 0.007(2)
C12 0.040(3) 0.019(2) 0.027(2) 0.0010(19) 0.004(2) 0.004(2)
C13 0.032(3) 0.019(2) 0.033(3) 0.0029(19) 0.012(2) 0.0015(19)
C14 0.041(3) 0.031(3) 0.023(2) -0.007(2) 0.007(2) -0.007(2)
C15 0.030(3) 0.031(3) 0.023(2) -0.002(2) 0.000(2) -0.004(2)
C16 0.045(3) 0.035(3) 0.027(3) -0.004(2) 0.001(2) 0.004(2)
C17 0.045(3) 0.043(3) 0.027(2) 0.001(2) 0.014(2) 0.003(2)
C18 0.040(3) 0.037(3) 0.026(2) 0.009(2) 0.007(2) 0.001(2)
C19 0.035(3) 0.031(3) 0.022(2) -0.003(2) 0.002(2) 0.001(2)
C20 0.030(2) 0.035(3) 0.024(2) 0.0007(19) 0.0013(18) -0.001(2)
C21 0.036(3) 0.027(3) 0.026(2) 0.005(2) 0.004(2) 0.005(2)
C22 0.038(3) 0.023(2) 0.026(2) -0.0012(19) 0.005(2) -0.002(2)
C23 0.040(3) 0.032(3) 0.028(2) 0.006(2) 0.012(2) -0.003(2)
C24 0.032(3) 0.038(3) 0.035(3) -0.001(2) 0.011(2) -0.003(2)
C25 0.034(3) 0.030(3) 0.034(3) 0.000(2) -0.002(2) -0.004(2)
C26 0.041(3) 0.019(2) 0.027(2) -0.0016(18) 0.011(2) -0.002(2)
C27 0.033(3) 0.018(2) 0.028(2) 0.0026(18) 0.007(2) -0.0028(19)
C28 0.039(3) 0.029(3) 0.030(3) -0.004(2) 0.006(2) 0.005(2)
C29A 0.047(2) 0.067(5) 0.047(3) 0.000(3) 0.009(2) -0.002(3)
C30A 0.047(2) 0.067(5) 0.047(3) 0.000(3) 0.009(2) -0.002(3)
C31A 0.047(2) 0.067(5) 0.047(3) 0.000(3) 0.009(2) -0.002(3)
C33A 0.062(3) 0.052(3) 0.052(3) 0.002(2) 0.004(2) -0.021(2)
C34A 0.062(3) 0.052(3) 0.052(3) 0.002(2) 0.004(2) -0.021(2)
C42A 0.0417(18) 0.055(2) 0.055(2) 0.008(2) 0.0107(18) -0.0053(17)
C43A 0.0417(18) 0.055(2) 0.055(2) 0.008(2) 0.0107(18) -0.0053(17)
C44A 0.0417(18) 0.055(2) 0.055(2) 0.008(2) 0.0107(18) -0.0053(17)
C45A 0.0417(18) 0.055(2) 0.055(2) 0.008(2) 0.0107(18) -0.0053(17)
C46A 0.0417(18) 0.055(2) 0.055(2) 0.008(2) 0.0107(18) -0.0053(17)
C29B 0.047(2) 0.067(5) 0.047(3) 0.000(3) 0.009(2) -0.002(3)
C30B 0.047(2) 0.067(5) 0.047(3) 0.000(3) 0.009(2) -0.002(3)
C31B 0.047(2) 0.067(5) 0.047(3) 0.000(3) 0.009(2) -0.002(3)
C33B 0.062(3) 0.052(3) 0.052(3) 0.002(2) 0.004(2) -0.021(2)
C34B 0.062(3) 0.052(3) 0.052(3) 0.002(2) 0.004(2) -0.021(2)
C42B 0.0417(18) 0.055(2) 0.055(2) 0.008(2) 0.0107(18) -0.0053(17)
C43B 0.0417(18) 0.055(2) 0.055(2) 0.008(2) 0.0107(18) -0.0053(17)
C44B 0.0417(18) 0.055(2) 0.055(2) 0.008(2) 0.0107(18) -0.0053(17)
C45B 0.0417(18) 0.055(2) 0.055(2) 0.008(2) 0.0107(18) -0.0053(17)
C46B 0.0417(18) 0.055(2) 0.055(2) 0.008(2) 0.0107(18) -0.0053(17)
C32 0.062(3) 0.052(3) 0.052(3) 0.002(2) 0.004(2) -0.021(2)
C35 0.042(3) 0.075(5) 0.034(3) 0.003(3) 0.015(3) -0.002(3)
C36 0.056(4) 0.060(4) 0.043(3) 0.001(3) 0.019(3) 0.004(3)
C37 0.037(3) 0.090(5) 0.070(4) -0.013(5) 0.018(3) 0.012(4)
C38 0.060(5) 0.047(4) 0.069(5) 0.021(3) 0.022(4) 0.022(3)
C39 0.050(4) 0.072(5) 0.084(6) -0.020(4) -0.015(4) 0.038(4)
C40 0.050(5) 0.105(7) 0.092(6) -0.046(5) 0.030(4) -0.006(4)
C41 0.0417(18) 0.055(2) 0.055(2) 0.008(2) 0.0107(18) -0.0053(17)
C47 0.035(3) 0.042(3) 0.028(2) 0.002(2) 0.005(2) -0.009(2)
C48 0.039(3) 0.037(3) 0.031(3) 0.001(2) 0.002(2) -0.003(2)
C49 0.051(4) 0.037(3) 0.039(3) -0.001(2) 0.009(3) 0.004(3)
C50 0.057(4) 0.050(4) 0.028(3) 0.000(2) 0.010(3) -0.011(3)
C51 0.052(4) 0.043(3) 0.027(2) 0.007(2) 0.009(2) 0.000(3)
C52 0.060(5) 0.072(5) 0.079(6) -0.019(4) -0.008(4) -0.029(4)
C53 0.069(5) 0.043(4) 0.082(5) -0.020(4) 0.033(4) -0.019(4)
C54 0.069(5) 0.039(4) 0.100(7) 0.019(4) 0.035(5) -0.003(4)
C55 0.059(5) 0.056(5) 0.104(7) 0.009(4) 0.042(5) -0.012(4)
C56 0.033(3) 0.073(6) 0.119(7) -0.016(5) 0.016(4) -0.013(3)
B1 0.047(4) 0.055(4) 0.039(4) 0.012(3) 0.004(3) 0.010(3)
Fe1 0.0356(4) 0.0397(4) 0.0422(4) -0.0023(4) 0.0123(3) -0.0038(4)
O1 0.036(2) 0.033(2) 0.0300(19) -0.0034(15) 0.0045(16) 0.0094(16)
O2 0.0355(17) 0.038(2) 0.0310(16) -0.0020(17) -0.0022(13) 0.0016(18)
O3 0.036(2) 0.030(2) 0.034(2) 0.0005(15) 0.0078(16) -0.0005(16)
O4 0.0358(18) 0.038(2) 0.0230(15) -0.0008(14) 0.0091(13) -0.0018(15)
P1 0.0334(6) 0.0456(8) 0.0252(5) 0.0020(6) 0.0016(4) -0.0013(7)

loop_
_atom_type_symbol
_atom_type_description
_atom_type_scat_dispersion_real
_atom_type_scat_dispersion_imag
_atom_type_scat_source
C C 0.0033 0.0016 'International Tables Vol C Tables 4.2.6.8 and 6.1.1.4'
B B 0.0013 0.0007 'International Tables Vol C Tables 4.2.6.8 and 6.1.1.4'
Fe Fe 0.3463 0.8444 'International Tables Vol C Tables 4.2.6.8 and 6.1.1.4'
O O 0.0106 0.0060 'International Tables Vol C Tables 4.2.6.8 and 6.1.1.4'
P P 0.1023 0.0942 'International Tables Vol C Tables 4.2.6.8 and 6.1.1.4'
H H 0.0000 0.0000 'International Tables Vol C Tables 4.2.6.8 and 6.1.1.4'

loop_
_geom_angle_atom_site_label_1
_geom_angle_atom_site_label_2
_geom_angle_atom_site_label_3
_geom_angle
C6 C1 C2 119.3(4)
C6 C1 P1 121.2(4)
C2 C1 P1 119.5(5)
C3 C2 C1 121.4(5)
C3 C2 H2 119.3
C1 C2 H2 119.3
C2 C3 C4 117.5(5)
C2 C3 C28 121.1(5)
C4 C3 C28 121.2(5)
C5 C4 O2 119.6(5)
C5 C4 C3 122.1(4)
O2 C4 C3 118.2(5)
C4 C5 C6 118.8(5)
C4 C5 C7 119.3(5)
C6 C5 C7 121.8(5)
C5 C6 C1 120.5(5)
C5 C6 H6 119.8
C1 C6 H6 119.8
C8 C7 C5 111.6(5)
C8 C7 H7A 109.3
C5 C7 H7A 109.3
C8 C7 H7B 109.3
C5 C7 H7B 109.3
H7A C7 H7B 108.0
C9 C8 C13 118.0(5)
C9 C8 C7 120.6(5)
C13 C8 C7 121.2(5)
C10 C9 C8 121.3(6)
C10 C9 H9 119.3
C8 C9 H9 119.3
C9 C10 C11 119.1(6)
C9 C10 H10 120.5
C11 C10 H10 120.5
C12 C11 C10 121.6(5)
C12 C11 H11 119.2
C10 C11 H11 119.2
C13 C12 C11 117.9(5)
C13 C12 C14 122.4(5)
C11 C12 C14 119.6(5)
C12 C13 O3 119.2(5)
C12 C13 C8 122.1(5)
O3 C13 C8 118.8(5)
C15 C14 C12 109.2(4)
C15 C14 H14A 109.8
C12 C14 H14A 109.8
C15 C14 H14B 109.8
C12 C14 H14B 109.8
H14A C14 H14B 108.3
C20 C15 C16 117.6(5)
C20 C15 C14 121.0(4)
C16 C15 C14 120.8(5)
C17 C16 C15 120.3(5)
C17 C16 H16 119.8
C15 C16 H16 119.8
C18 C17 C16 121.0(5)
C18 C17 H17 119.5
C16 C17 H17 119.5
C17 C18 C19 120.2(5)
C17 C18 H18 119.9
C19 C18 H18 119.9
C20 C19 C18 117.8(5)
C20 C19 C21 120.6(4)
C18 C19 C21 121.2(5)
C15 C20 C19 122.6(4)
C15 C20 O4 118.5(4)
C19 C20 O4 118.5(4)
C19 C21 C22 109.4(4)
C19 C21 H21A 109.8
C22 C21 H21A 109.8
C19 C21 H21B 109.8
C22 C21 H21B 109.8
H21A C21 H21B 108.2
C23 C22 C27 118.0(5)
C23 C22 C21 119.7(5)
C27 C22 C21 122.1(5)
C22 C23 C24 121.4(5)
C22 C23 H23 119.3
C24 C23 H23 119.3
C23 C24 C25 120.0(5)
C23 C24 H24 120.0
C25 C24 H24 120.0
C24 C25 C26 120.3(5)
C24 C25 H25 119.8
C26 C25 H25 119.8
C27 C26 C25 118.4(5)
C27 C26 C28 122.0(5)
C25 C26 C28 119.4(5)
C26 C27 O1 119.2(4)
C26 C27 C22 121.9(5)
O1 C27 C22 118.8(5)
C26 C28 C3 110.2(4)
C26 C28 H28A 109.6
C3 C28 H28A 109.6
C26 C28 H28B 109.6
C3 C28 H28B 109.6
H28A C28 H28B 108.1
O2 C29A C30A 110.0(11)
O2 C29A H29A 109.7
C30A C29A H29A 109.7
O2 C29A H29B 109.7
C30A C29A H29B 109.7
H29A C29A H29B 108.2
C29A C30A C31A 121.6(12)
C29A C30A H30A 106.9
C31A C30A H30A 106.9
C29A C30A H30B 106.9
C31A C30A H30B 106.9
H30A C30A H30B 106.7
C30A C31A H31A 109.5
C30A C31A H31B 109.5
H31A C31A H31B 109.5
C30A C31A H31C 109.5
H31A C31A H31C 109.5
H31B C31A H31C 109.5
C32 C33A C34A 104.6(11)
C32 C33A H33A 110.8
C34A C33A H33A 110.8
C32 C33A H33B 110.8
C34A C33A H33B 110.8
H33A C33A H33B 108.9
C33A C34A H34A 109.5
C33A C34A H34B 109.5
H34A C34A H34B 109.5
C33A C34A H34C 109.5
H34A C34A H34C 109.5
H34B C34A H34C 109.5
C41 C42A C43A 125.9(14)
C41 C42A H42A 117.0
C43A C42A H42A 117.0
C44A C43A C42A 116.3(13)
C44A C43A H43A 121.9
C42A C43A H43A 121.9
C45A C44A C43A 124.4(15)
C45A C44A H44A 117.8
C43A C44A H44A 117.8
C44A C45A C46A 117.3(15)
C44A C45A H45A 121.3
C46A C45A H45A 121.3
C45A C46A C41 121.2(13)
C45A C46A H46A 119.4
C41 C46A H46A 119.4
O2 C29B C30B 122.3(12)
O2 C29B H29C 106.8
C30B C29B H29C 106.8
O2 C29B H29D 106.8
C30B C29B H29D 106.8
H29C C29B H29D 106.6
C29B C30B C31B 100.1(10)
C29B C30B H30C 111.7
C31B C30B H30C 111.7
C29B C30B H30D 111.7
C31B C30B H30D 111.7
H30C C30B H30D 109.5
C30B C31B H31D 109.5
C30B C31B H31E 109.5
H31D C31B H31E 109.5
C30B C31B H31F 109.5
H31D C31B H31F 109.5
H31E C31B H31F 109.5
C32 C33B C34B 111.0(12)
C32 C33B H33C 109.4
C34B C33B H33C 109.4
C32 C33B H33D 109.4
C34B C33B H33D 109.4
H33C C33B H33D 108.0
C33B C34B H34D 109.5
C33B C34B H34E 109.5
H34D C34B H34E 109.5
C33B C34B H34F 109.5
H34D C34B H34F 109.5
H34E C34B H34F 109.5
C41 C42B C43B 119.2(13)
C41 C42B H42B 120.4
C43B C42B H42B 120.4
C44B C43B C42B 119.1(14)
C44B C43B H43B 120.4
C42B C43B H43B 120.4
C43B C44B C45B 118.7(14)
C43B C44B H44B 120.7
C45B C44B H44B 120.7
C46B C45B C44B 122.0(16)
C46B C45B H45B 119.0
C44B C45B H45B 119.0
C41 C46B C45B 120.6(15)
C41 C46B H46B 119.7
C45B C46B H46B 119.7
O3 C32 C33A 113.8(8)
O3 C32 C33B 102.8(8)
O3 C32 H32A 108.8
C33A C32 H32A 108.8
C33B C32 H32A 124.6
O3 C32 H32B 108.8
C33A C32 H32B 108.8
C33B C32 H32B 103.4
H32A C32 H32B 107.7
O4 C35 C36 111.6(5)
O4 C35 H35A 109.3
C36 C35 H35A 109.3
O4 C35 H35B 109.3
C36 C35 H35B 109.3
H35A C35 H35B 108.0
C35 C36 C37 109.5(6)
C35 C36 H36A 109.8
C37 C36 H36A 109.8
C35 C36 H36B 109.8
C37 C36 H36B 109.8
H36A C36 H36B 108.2
C36 C37 H37A 109.5
C36 C37 H37B 109.5
H37A C37 H37B 109.5
C36 C37 H37C 109.5
H37A C37 H37C 109.5
H37B C37 H37C 109.5
O1 C38 C39 107.0(6)
O1 C38 H38A 110.3
C39 C38 H38A 110.3
O1 C38 H38B 110.3
C39 C38 H38B 110.3
H38A C38 H38B 108.6
C38 C39 C40 113.7(6)
C38 C39 H39A 108.8
C40 C39 H39A 108.8
C38 C39 H39B 108.8
C40 C39 H39B 108.8
H39A C39 H39B 107.7
C39 C40 H40A 109.5
C39 C40 H40B 109.5
H40A C40 H40B 109.5
C39 C40 H40C 109.5
H40A C40 H40C 109.5
H40B C40 H40C 109.5
C46B C41 C42A 104.2(11)
C46B C41 C42B 119.9(11)
C42A C41 C46A 114.5(10)
C42B C41 C46A 124.5(10)
C46B C41 P1 125.1(9)
C42A C41 P1 128.6(8)
C42B C41 P1 114.4(8)
C46A C41 P1 116.8(7)
C48 C47 C51 107.2(5)
C48 C47 P1 128.3(4)
C51 C47 P1 124.4(4)
C48 C47 Fe1 70.0(3)
C51 C47 Fe1 69.6(3)
P1 C47 Fe1 125.3(3)
C49 C48 C47 107.9(5)
C49 C48 Fe1 69.4(3)
C47 C48 Fe1 68.8(3)
C49 C48 H48 126.1
C47 C48 H48 126.1
Fe1 C48 H48 127.2
C50 C49 C48 108.3(5)
C50 C49 Fe1 70.1(4)
C48 C49 Fe1 69.8(3)
C50 C49 H49 125.8
C48 C49 H49 125.8
Fe1 C49 H49 125.8
C51 C50 C49 108.9(5)
C51 C50 Fe1 69.6(3)
C49 C50 Fe1 69.5(4)
C51 C50 H50 125.6
C49 C50 H50 125.6
Fe1 C50 H50 126.9
C50 C51 C47 107.7(5)
C50 C51 Fe1 70.0(4)
C47 C51 Fe1 68.8(3)
C50 C51 H51 126.2
C47 C51 H51 126.2
Fe1 C51 H51 126.6
C56 C52 C53 106.7(8)
C56 C52 Fe1 68.6(4)
C53 C52 Fe1 69.0(4)
C56 C52 H52 126.7
C53 C52 H52 126.7
Fe1 C52 H52 127.2
C54 C53 C52 108.0(7)
C54 C53 Fe1 69.8(4)
C52 C53 Fe1 69.9(4)
C54 C53 H53 126.0
C52 C53 H53 126.0
Fe1 C53 H53 125.9
C53 C54 C55 109.0(8)
C53 C54 Fe1 70.0(4)
C55 C54 Fe1 69.6(4)
C53 C54 H54 125.5
C55 C54 H54 125.5
Fe1 C54 H54 126.5
C56 C55 C54 107.3(8)
C56 C55 Fe1 69.4(4)
C54 C55 Fe1 69.5(4)
C56 C55 H55 126.4
C54 C55 H55 126.4
Fe1 C55 H55 126.3
C55 C56 C52 109.0(8)
C55 C56 Fe1 70.2(4)
C52 C56 Fe1 70.4(4)
C55 C56 H56 125.5
C52 C56 H56 125.5
Fe1 C56 H56 125.5
P1 B1 H1A 109.5
P1 B1 H1B 109.5
H1A B1 H1B 109.5
P1 B1 H1C 109.5
H1A B1 H1C 109.5
H1B B1 H1C 109.5
C56 Fe1 C54 68.2(4)
C56 Fe1 C55 40.5(3)
C54 Fe1 C55 40.9(3)
C56 Fe1 C53 68.8(3)
C54 Fe1 C53 40.1(3)
C55 Fe1 C53 68.6(3)
C56 Fe1 C47 156.2(3)
C54 Fe1 C47 126.6(3)
C55 Fe1 C47 162.8(3)
C53 Fe1 C47 109.3(3)
C56 Fe1 C49 105.3(3)
C54 Fe1 C49 154.5(3)
C55 Fe1 C49 118.2(3)
C53 Fe1 C49 162.6(3)
C47 Fe1 C49 69.1(2)
C56 Fe1 C52 41.0(3)
C54 Fe1 C52 68.3(4)
C55 Fe1 C52 68.7(4)
C53 Fe1 C52 41.1(3)
C47 Fe1 C52 121.8(3)
C49 Fe1 C52 123.9(3)
C56 Fe1 C51 159.8(3)
C54 Fe1 C51 108.6(3)
C55 Fe1 C51 124.0(3)
C53 Fe1 C51 122.6(3)
C47 Fe1 C51 41.6(2)
C49 Fe1 C51 68.5(3)
C52 Fe1 C51 158.2(3)
C56 Fe1 C48 119.6(3)
C54 Fe1 C48 164.0(3)
C55 Fe1 C48 153.7(3)
C53 Fe1 C48 126.8(3)
C47 Fe1 C48 41.2(2)
C49 Fe1 C48 40.7(2)
C52 Fe1 C48 107.7(3)
C51 Fe1 C48 69.1(2)
C56 Fe1 C50 122.7(3)
C54 Fe1 C50 120.9(3)
C55 Fe1 C50 105.8(3)
C53 Fe1 C50 156.5(3)
C47 Fe1 C50 68.9(2)
C49 Fe1 C50 40.5(2)
C52 Fe1 C50 160.2(3)
C51 Fe1 C50 40.4(2)
C48 Fe1 C50 68.3(2)
C27 O1 C38 113.3(5)
C4 O2 C29B 123.3(7)
C4 O2 C29A 115.5(7)
C13 O3 C32 112.0(5)
C20 O4 C35 113.3(4)
C1 P1 C47 105.3(2)
C1 P1 C41 104.9(3)
C47 P1 C41 105.0(3)
C1 P1 B1 114.9(3)
C47 P1 B1 115.2(3)
C41 P1 B1 110.5(3)

loop_
_geom_bond_atom_site_label_1
_geom_bond_atom_site_label_2
_geom_bond_distance
C1 C6 1.398(8)
C1 C2 1.401(8)
C1 P1 1.803(5)
C2 C3 1.386(8)
C2 H2 0.9500
C3 C4 1.417(8)
C3 C28 1.521(8)
C4 C5 1.377(8)
C4 O2 1.378(5)
C5 C6 1.397(8)
C5 C7 1.523(7)
C6 H6 0.9500
C7 C8 1.521(7)
C7 H7A 0.9900
C7 H7B 0.9900
C8 C9 1.386(8)
C8 C13 1.411(8)
C9 C10 1.382(8)
C9 H9 0.9500
C10 C11 1.396(8)
C10 H10 0.9500
C11 C12 1.390(8)
C11 H11 0.9500
C12 C13 1.383(7)
C12 C14 1.522(7)
C13 O3 1.390(7)
C14 C15 1.515(7)
C14 H14A 0.9900
C14 H14B 0.9900
C15 C20 1.391(7)
C15 C16 1.404(8)
C16 C17 1.386(8)
C16 H16 0.9500
C17 C18 1.372(8)
C17 H17 0.9500
C18 C19 1.407(7)
C18 H18 0.9500
C19 C20 1.393(7)
C19 C21 1.514(7)
C20 O4 1.394(5)
C21 C22 1.518(7)
C21 H21A 0.9900
C21 H21B 0.9900
C22 C23 1.378(8)
C22 C27 1.398(7)
C23 C24 1.384(8)
C23 H23 0.9500
C24 C25 1.385(8)
C24 H24 0.9500
C25 C26 1.394(8)
C25 H25 0.9500
C26 C27 1.391(7)
C26 C28 1.515(8)
C27 O1 1.393(7)
C28 H28A 0.9900
C28 H28B 0.9900
C29A O2 1.410(11)
C29A C30A 1.475(13)
C29A H29A 0.9900
C29A H29B 0.9900
C30A C31A 1.552(13)
C30A H30A 0.9900
C30A H30B 0.9900
C31A H31A 0.9800
C31A H31B 0.9800
C31A H31C 0.9800
C33A C32 1.482(13)
C33A C34A 1.568(13)
C33A H33A 0.9900
C33A H33B 0.9900
C34A H34A 0.9800
C34A H34B 0.9800
C34A H34C 0.9800
C42A C41 1.326(15)
C42A C43A 1.423(19)
C42A H42A 0.9500
C43A C44A 1.38(2)
C43A H43A 0.9500
C44A C45A 1.364(19)
C44A H44A 0.9500
C45A C46A 1.41(2)
C45A H45A 0.9500
C46A C41 1.50(2)
C46A H46A 0.9500
C29B O2 1.383(11)
C29B C30B 1.457(13)
C29B H29C 0.9900
C29B H29D 0.9900
C30B C31B 1.647(13)
C30B H30C 0.9900
C30B H30D 0.9900
C31B H31D 0.9800
C31B H31E 0.9800
C31B H31F 0.9800
C33B C32 1.510(13)
C33B C34B 1.560(13)
C33B H33C 0.9900
C33B H33D 0.9900
C34B H34D 0.9800
C34B H34E 0.9800
C34B H34F 0.9800
C42B C41 1.399(15)
C42B C43B 1.411(19)
C42B H42B 0.9500
C43B C44B 1.35(2)
C43B H43B 0.9500
C44B C45B 1.37(2)
C44B H44B 0.9500
C45B C46B 1.37(2)
C45B H45B 0.9500
C46B C41 1.30(2)
C46B H46B 0.9500
C32 O3 1.436(8)
C32 H32A 0.9900
C32 H32B 0.9900
C35 O4 1.444(7)
C35 C36 1.486(9)
C35 H35A 0.9900
C35 H35B 0.9900
C36 C37 1.561(9)
C36 H36A 0.9900
C36 H36B 0.9900
C37 H37A 0.9800
C37 H37B 0.9800
C37 H37C 0.9800
C38 O1 1.435(7)
C38 C39 1.501(10)
C38 H38A 0.9900
C38 H38B 0.9900
C39 C40 1.502(13)
C39 H39A 0.9900
C39 H39B 0.9900
C40 H40A 0.9800
C40 H40B 0.9800
C40 H40C 0.9800
C41 P1 1.827(6)
C47 C48 1.435(8)
C47 C51 1.446(7)
C47 P1 1.806(6)
C47 Fe1 2.032(5)
C48 C49 1.423(8)
C48 Fe1 2.048(6)
C48 H48 0.9500
C49 C50 1.415(9)
C49 Fe1 2.043(6)
C49 H49 0.9500
C50 C51 1.414(9)
C50 Fe1 2.050(6)
C50 H50 0.9500
C51 Fe1 2.044(6)
C51 H51 0.9500
C52 C56 1.423(11)
C52 C53 1.430(12)
C52 Fe1 2.043(7)
C52 H52 0.9500
C53 C54 1.394(11)
C53 Fe1 2.031(7)
C53 H53 0.9500
C54 C55 1.418(11)
C54 Fe1 2.029(7)
C54 H54 0.9500
C55 C56 1.400(12)
C55 Fe1 2.030(7)
C55 H55 0.9500
C56 Fe1 2.020(7)
C56 H56 0.9500
B1 P1 1.909(7)
B1 H1A 0.9800
B1 H1B 0.9800
B1 H1C 0.9800

loop_
_geom_torsion_atom_site_label_1
_geom_torsion_atom_site_label_2
_geom_torsion_atom_site_label_3
_geom_torsion_atom_site_label_4
_geom_torsion
C6 C1 C2 C3 -4.0(7)
P1 C1 C2 C3 172.8(4)
C1 C2 C3 C4 -0.8(8)
C1 C2 C3 C28 174.5(5)
C2 C3 C4 C5 6.2(7)
C28 C3 C4 C5 -169.1(6)
C2 C3 C4 O2 -178.0(4)
C28 C3 C4 O2 6.8(7)
O2 C4 C5 C6 177.8(4)
C3 C4 C5 C6 -6.5(7)
O2 C4 C5 C7 -4.5(7)
C3 C4 C5 C7 171.3(5)
C4 C5 C6 C1 1.3(8)
C7 C5 C6 C1 -176.3(5)
C2 C1 C6 C5 3.8(7)
P1 C1 C6 C5 -172.9(4)
C4 C5 C7 C8 -62.5(7)
C6 C5 C7 C8 115.1(6)
C5 C7 C8 C9 -52.9(7)
C5 C7 C8 C13 122.6(5)
C13 C8 C9 C10 -0.2(8)
C7 C8 C9 C10 175.5(5)
C8 C9 C10 C11 -2.4(9)
C9 C10 C11 C12 2.3(8)
C10 C11 C12 C13 0.5(8)
C10 C11 C12 C14 -175.3(5)
C11 C12 C13 O3 178.3(4)
C14 C12 C13 O3 -6.1(7)
C11 C12 C13 C8 -3.2(7)
C14 C12 C13 C8 172.5(5)
C9 C8 C13 C12 3.1(8)
C7 C8 C13 C12 -172.5(5)
C9 C8 C13 O3 -178.4(5)
C7 C8 C13 O3 6.0(7)
C13 C12 C14 C15 -121.0(5)
C11 C12 C14 C15 54.6(6)
C12 C14 C15 C20 68.0(6)
C12 C14 C15 C16 -103.2(6)
C20 C15 C16 C17 -1.0(8)
C14 C15 C16 C17 170.5(5)
C15 C16 C17 C18 -4.2(9)
C16 C17 C18 C19 3.9(8)
C17 C18 C19 C20 1.5(8)
C17 C18 C19 C21 -171.1(5)
C16 C15 C20 C19 6.6(7)
C14 C15 C20 C19 -164.8(5)
C16 C15 C20 O4 179.7(5)
C14 C15 C20 O4 8.2(7)
C18 C19 C20 C15 -6.8(7)
C21 C19 C20 C15 165.8(5)
C18 C19 C20 O4 -179.9(4)
C21 C19 C20 O4 -7.3(7)
C20 C19 C21 C22 -70.3(6)
C18 C19 C21 C22 102.1(6)
C19 C21 C22 C23 -48.9(6)
C19 C21 C22 C27 126.1(5)
C27 C22 C23 C24 1.4(8)
C21 C22 C23 C24 176.6(5)
C22 C23 C24 C25 -2.8(8)
C23 C24 C25 C26 1.5(8)
C24 C25 C26 C27 1.1(8)
C24 C25 C26 C28 -174.0(5)
C25 C26 C27 O1 -179.7(4)
C28 C26 C27 O1 -4.8(7)
C25 C26 C27 C22 -2.5(7)
C28 C26 C27 C22 172.5(5)
C23 C22 C27 C26 1.3(7)
C21 C22 C27 C26 -173.8(5)
C23 C22 C27 O1 178.5(4)
C21 C22 C27 O1 3.4(7)
C27 C26 C28 C3 -118.9(5)
C25 C26 C28 C3 56.0(7)
C2 C3 C28 C26 -117.7(6)
C4 C3 C28 C26 57.4(7)
O2 C29A C30A C31A -171.3(11)
C41 C42A C43A C44A 3(2)
C42A C43A C44A C45A 0(2)
C43A C44A C45A C46A 1(2)
C44A C45A C46A C41 -5(2)
O2 C29B C30B C31B -173.0(15)
C41 C42B C43B C44B -3(2)
C42B C43B C44B C45B -1(2)
C43B C44B C45B C46B 1(2)
C44B C45B C46B C41 3(2)
C34A C33A C32 O3 177.2(9)
C34A C33A C32 C33B 128(5)
C34B C33B C32 O3 172.9(10)
C34B C33B C32 C33A -52(4)
O4 C35 C36 C37 -179.6(4)
O1 C38 C39 C40 -65.9(8)
C45B C46B C41 C42A 16.7(18)
C45B C46B C41 C42B -8(2)
C45B C46B C41 C46A -120(6)
C45B C46B C41 P1 -178.7(10)
C43A C42A C41 C46B -17.3(19)
C43A C42A C41 C42B 112(3)
C43A C42A C41 C46A -6.5(19)
C43A C42A C41 P1 178.7(11)
C43B C42B C41 C46B 7.7(18)
C43B C42B C41 C42A -52(2)
C43B C42B C41 C46A 24.0(18)
C43B C42B C41 P1 179.7(10)
C45A C46A C41 C46B 54(5)
C45A C46A C41 C42A 7.2(19)
C45A C46A C41 C42B -22(2)
C45A C46A C41 P1 -177.3(11)
C51 C47 C48 C49 1.3(6)
P1 C47 C48 C49 -178.4(4)
Fe1 C47 C48 C49 -58.6(4)
C51 C47 C48 Fe1 60.0(4)
P1 C47 C48 Fe1 -119.7(5)
C47 C48 C49 C50 -1.5(7)
Fe1 C48 C49 C50 -59.7(4)
C47 C48 C49 Fe1 58.3(4)
C48 C49 C50 C51 1.0(7)
Fe1 C49 C50 C51 -58.6(4)
C48 C49 C50 Fe1 59.6(4)
C49 C50 C51 C47 -0.2(7)
Fe1 C50 C51 C47 -58.7(4)
C49 C50 C51 Fe1 58.5(4)
C48 C47 C51 C50 -0.7(6)
P1 C47 C51 C50 179.0(4)
Fe1 C47 C51 C50 59.5(4)
C48 C47 C51 Fe1 -60.2(4)
P1 C47 C51 Fe1 119.5(4)
C56 C52 C53 C54 -1.1(8)
Fe1 C52 C53 C54 -59.7(5)
C56 C52 C53 Fe1 58.5(5)
C52 C53 C54 C55 0.9(8)
Fe1 C53 C54 C55 -58.8(5)
C52 C53 C54 Fe1 59.7(5)
C53 C54 C55 C56 -0.2(9)
Fe1 C54 C55 C56 -59.3(5)
C53 C54 C55 Fe1 59.1(5)
C54 C55 C56 C52 -0.5(9)
Fe1 C55 C56 C52 -59.9(5)
C54 C55 C56 Fe1 59.4(5)
C53 C52 C56 C55 1.0(8)
Fe1 C52 C56 C55 59.8(5)
C53 C52 C56 Fe1 -58.8(5)
C55 C56 Fe1 C54 -38.2(5)
C52 C56 Fe1 C54 81.5(6)
C52 C56 Fe1 C55 119.7(8)
C55 C56 Fe1 C53 -81.5(6)
C52 C56 Fe1 C53 38.2(5)
C55 C56 Fe1 C47 -171.5(6)
C52 C56 Fe1 C47 -51.8(10)
C55 C56 Fe1 C49 115.8(5)
C52 C56 Fe1 C49 -124.5(5)
C55 C56 Fe1 C52 -119.7(8)
C55 C56 Fe1 C51 46.6(11)
C52 C56 Fe1 C51 166.3(8)
C55 C56 Fe1 C48 157.3(5)
C52 C56 Fe1 C48 -83.0(6)
C55 C56 Fe1 C50 75.4(6)
C52 C56 Fe1 C50 -164.9(5)
C53 C54 Fe1 C56 -82.5(6)
C55 C54 Fe1 C56 37.8(6)
C53 C54 Fe1 C55 -120.3(8)
C55 C54 Fe1 C53 120.3(8)
C53 C54 Fe1 C47 76.0(6)
C55 C54 Fe1 C47 -163.7(5)
C53 C54 Fe1 C49 -162.3(6)
C55 C54 Fe1 C49 -41.9(10)
C53 C54 Fe1 C52 -38.2(5)
C55 C54 Fe1 C52 82.1(6)
C53 C54 Fe1 C51 118.8(5)
C55 C54 Fe1 C51 -120.9(6)
C53 C54 Fe1 C48 39.9(14)
C55 C54 Fe1 C48 160.3(10)
C53 C54 Fe1 C50 161.5(5)
C55 C54 Fe1 C50 -78.2(6)
C54 C55 Fe1 C56 -118.7(8)
C56 C55 Fe1 C54 118.7(8)
C56 C55 Fe1 C53 82.0(6)
C54 C55 Fe1 C53 -36.7(6)
C56 C55 Fe1 C47 168.3(9)
C54 C55 Fe1 C47 49.6(13)
C56 C55 Fe1 C49 -80.3(6)
C54 C55 Fe1 C49 161.0(5)
C56 C55 Fe1 C52 37.7(5)
C54 C55 Fe1 C52 -81.0(6)
C56 C55 Fe1 C51 -162.4(5)
C54 C55 Fe1 C51 79.0(6)
C56 C55 Fe1 C48 -49.2(10)
C54 C55 Fe1 C48 -167.9(6)
C56 C55 Fe1 C50 -122.1(5)
C54 C55 Fe1 C50 119.2(6)
C54 C53 Fe1 C56 80.9(6)
C52 C53 Fe1 C56 -38.1(5)
C52 C53 Fe1 C54 -119.1(7)
C54 C53 Fe1 C55 37.4(5)
C52 C53 Fe1 C55 -81.7(5)
C54 C53 Fe1 C47 -124.4(5)
C52 C53 Fe1 C47 116.5(5)
C54 C53 Fe1 C49 154.0(9)
C52 C53 Fe1 C49 35.0(12)
C54 C53 Fe1 C52 119.1(7)
C54 C53 Fe1 C51 -80.2(5)
C52 C53 Fe1 C51 160.7(4)
C54 C53 Fe1 C48 -167.2(5)
C52 C53 Fe1 C48 73.7(6)
C54 C53 Fe1 C50 -43.1(9)
C52 C53 Fe1 C50 -162.2(7)
C48 C47 Fe1 C56 -43.1(8)
C51 C47 Fe1 C56 -161.3(7)
P1 C47 Fe1 C56 80.3(8)
C48 C47 Fe1 C54 -165.7(4)
C51 C47 Fe1 C54 76.2(5)
P1 C47 Fe1 C54 -42.3(5)
C48 C47 Fe1 C55 155.8(10)
C51 C47 Fe1 C55 37.7(11)
P1 C47 Fe1 C55 -80.7(11)
C48 C47 Fe1 C53 -124.2(4)
C51 C47 Fe1 C53 117.7(4)
P1 C47 Fe1 C53 -0.8(5)
C48 C47 Fe1 C49 37.3(3)
C51 C47 Fe1 C49 -80.8(4)
P1 C47 Fe1 C49 160.7(4)
C48 C47 Fe1 C52 -80.5(4)
C51 C47 Fe1 C52 161.4(4)
P1 C47 Fe1 C52 43.0(5)
C48 C47 Fe1 C51 118.1(5)
P1 C47 Fe1 C51 -118.4(5)
C51 C47 Fe1 C48 -118.1(5)
P1 C47 Fe1 C48 123.4(5)
C48 C47 Fe1 C50 80.8(3)
C51 C47 Fe1 C50 -37.3(3)
P1 C47 Fe1 C50 -155.8(4)
C50 C49 Fe1 C56 -122.8(4)
C48 C49 Fe1 C56 117.9(4)
C50 C49 Fe1 C54 -51.5(8)
C48 C49 Fe1 C54 -170.8(7)
C50 C49 Fe1 C55 -81.2(5)
C48 C49 Fe1 C55 159.4(4)
C50 C49 Fe1 C53 169.5(9)
C48 C49 Fe1 C53 50.2(11)
C50 C49 Fe1 C47 81.6(4)
C48 C49 Fe1 C47 -37.7(3)
C50 C49 Fe1 C52 -163.4(4)
C48 C49 Fe1 C52 77.2(5)
C50 C49 Fe1 C51 36.9(3)
C48 C49 Fe1 C51 -82.4(4)
C50 C49 Fe1 C48 119.3(5)
C48 C49 Fe1 C50 -119.3(5)
C53 C52 Fe1 C56 118.7(7)
C56 C52 Fe1 C54 -81.3(6)
C53 C52 Fe1 C54 37.4(5)
C56 C52 Fe1 C55 -37.2(5)
C53 C52 Fe1 C55 81.5(5)
C56 C52 Fe1 C53 -118.7(7)
C56 C52 Fe1 C47 158.1(5)
C53 C52 Fe1 C47 -83.2(5)
C56 C52 Fe1 C49 73.2(6)
C53 C52 Fe1 C49 -168.1(4)
C56 C52 Fe1 C51 -167.2(7)
C53 C52 Fe1 C51 -48.5(11)
C56 C52 Fe1 C48 115.1(5)
C53 C52 Fe1 C48 -126.2(5)
C56 C52 Fe1 C50 40.2(12)
C53 C52 Fe1 C50 158.9(8)
C50 C51 Fe1 C56 38.8(10)
C47 C51 Fe1 C56 158.0(9)
C50 C51 Fe1 C54 116.1(4)
C47 C51 Fe1 C54 -124.7(4)
C50 C51 Fe1 C55 73.4(4)
C47 C51 Fe1 C55 -167.4(4)
C50 C51 Fe1 C53 158.2(4)
C47 C51 Fe1 C53 -82.6(4)
C50 C51 Fe1 C47 -119.2(5)
C50 C51 Fe1 C49 -36.9(3)
C47 C51 Fe1 C49 82.3(4)
C50 C51 Fe1 C52 -166.0(8)
C47 C51 Fe1 C52 -46.9(10)
C50 C51 Fe1 C48 -80.7(4)
C47 C51 Fe1 C48 38.4(3)
C47 C51 Fe1 C50 119.2(5)
C49 C48 Fe1 C56 -78.7(5)
C47 C48 Fe1 C56 161.5(4)
C49 C48 Fe1 C54 165.6(11)
C47 C48 Fe1 C54 45.8(13)
C49 C48 Fe1 C55 -44.3(9)
C47 C48 Fe1 C55 -164.1(7)
C49 C48 Fe1 C53 -163.3(4)
C47 C48 Fe1 C53 76.9(5)
C49 C48 Fe1 C47 119.8(5)
C47 C48 Fe1 C49 -119.8(5)
C49 C48 Fe1 C52 -121.9(4)
C47 C48 Fe1 C52 118.3(4)
C49 C48 Fe1 C51 81.0(4)
C47 C48 Fe1 C51 -38.8(3)
C49 C48 Fe1 C50 37.5(4)
C47 C48 Fe1 C50 -82.3(3)
C51 C50 Fe1 C56 -165.1(4)
C49 C50 Fe1 C56 74.4(5)
C51 C50 Fe1 C54 -82.6(4)
C49 C50 Fe1 C54 156.9(4)
C51 C50 Fe1 C55 -124.3(4)
C49 C50 Fe1 C55 115.2(4)
C51 C50 Fe1 C53 -51.7(8)
C49 C50 Fe1 C53 -172.2(6)
C51 C50 Fe1 C47 38.4(3)
C49 C50 Fe1 C47 -82.1(4)
C51 C50 Fe1 C49 120.5(5)
C51 C50 Fe1 C52 164.7(9)
C49 C50 Fe1 C52 44.2(10)
C49 C50 Fe1 C51 -120.5(5)
C51 C50 Fe1 C48 82.8(3)
C49 C50 Fe1 C48 -37.7(4)
C26 C27 O1 C38 -87.2(6)
C22 C27 O1 C38 95.4(6)
C39 C38 O1 C27 178.8(5)
C5 C4 O2 C29B -88.0(11)
C3 C4 O2 C29B 96.0(10)
C5 C4 O2 C29A -111.8(8)
C3 C4 O2 C29A 72.3(8)
C30B C29B O2 C4 5(2)
C30B C29B O2 C29A 81(3)
C30A C29A O2 C4 82.9(13)
C30A C29A O2 C29B -33(2)
C12 C13 O3 C32 -94.8(6)
C8 C13 O3 C32 86.6(6)
C33A C32 O3 C13 177.4(8)
C33B C32 O3 C13 -170.3(8)
C15 C20 O4 C35 77.1(6)
C19 C20 O4 C35 -109.5(5)
C36 C35 O4 C20 86.8(6)
C6 C1 P1 C47 113.6(4)
C2 C1 P1 C47 -63.1(5)
C6 C1 P1 C41 -135.9(4)
C2 C1 P1 C41 47.4(5)
C6 C1 P1 B1 -14.3(5)
C2 C1 P1 B1 169.0(4)
C48 C47 P1 C1 25.8(6)
C51 C47 P1 C1 -153.8(5)
Fe1 C47 P1 C1 -65.6(4)
C48 C47 P1 C41 -84.6(6)
C51 C47 P1 C41 95.7(5)
Fe1 C47 P1 C41 -176.1(3)
C48 C47 P1 B1 153.5(5)
C51 C47 P1 B1 -26.1(6)
Fe1 C47 P1 B1 62.1(5)
C46B C41 P1 C1 -133.7(10)
C42A C41 P1 C1 27.2(10)
C42B C41 P1 C1 54.8(8)
C46A C41 P1 C1 -147.5(9)
C46B C41 P1 C47 -23.0(11)
C42A C41 P1 C47 137.9(10)
C42B C41 P1 C47 165.6(7)
C46A C41 P1 C47 -36.8(9)
C46B C41 P1 B1 101.9(11)
C42A C41 P1 B1 -97.2(10)
C42B C41 P1 B1 -69.5(8)
C46A C41 P1 B1 88.1(9)
